data_4314854
loop_
_publ_author_name
'Kai-Ju Wei'
'Jia Ni'
'Yangzhong Liu'

_publ_contact_author_address
;
Department of Chemistry
University of Science and Technology of China
Hefei
P. R. China.
;
_publ_contact_author_email kjwei@ustc.edu.cn
_publ_contact_author_fax +86-551-3600874
_publ_contact_author_name 'Kai-Ju Wei'
_publ_section_title
;
 Heterobimetallic Metal-Complex Assemblies Constructed from the Flexible
 Arm-Like Ligand 1,1'-Bis[(3-pyridylamino)carbonyl]ferrocene: Structural
 Versatility in the Solid State
;
_journal_name_full 'Inorganic Chemistry'
_journal_page_first 1834
_journal_page_last 1848
_journal_paper_doi 10.1021/ic9021855
_journal_volume 49
_journal_year 2010
_chemical_formula_sum 'C23 H21 Ag F3 Fe N4 O6.5 S'
_chemical_formula_weight 710.22
_chemical_name_systematic
;
 ?
;
_space_group_IT_number 15
_symmetry_cell_setting monoclinic
_symmetry_space_group_name_Hall '-C 2yc'
_symmetry_space_group_name_H-M 'C 1 2/c 1'
_atom_sites_solution_hydrogens geom
_atom_sites_solution_primary direct
_atom_sites_solution_secondary difmap
_audit_creation_method SHELXL-97
_cell_angle_alpha 90.00
_cell_angle_beta 126.688(12)
_cell_angle_gamma 90.00
_cell_formula_units_Z 8
_cell_length_a 25.378(17)
_cell_length_b 12.779(9)
_cell_length_c 19.657(13)
_cell_measurement_temperature 293(2)
_cell_volume 5112(6)
_computing_cell_refinement 'SAINT (Bruker, 2002)'
_computing_data_collection 'SMART (Bruker, 2002)'
_computing_data_reduction SAINT
_computing_molecular_graphics 'ORTEP-II (Johnson, 1976)'
_computing_publication_material SHELXL-97
_computing_structure_refinement 'SHELXL-97 (Sheldrick, 1997)'
_computing_structure_solution 'SHELXS-97 (Sheldrick, 1997)'
_diffrn_ambient_temperature 293(2)
_diffrn_measured_fraction_theta_full 0.999
_diffrn_measured_fraction_theta_max 0.999
_diffrn_measurement_device_type 'Bruker APEX area-dectector diffractometer'
_diffrn_measurement_method '\f and \w-scan'
_diffrn_radiation_monochromator graphite
_diffrn_radiation_source 'fine-focus sealed tube'
_diffrn_radiation_type MoK\a
_diffrn_radiation_wavelength 0.71073
_diffrn_reflns_av_R_equivalents 0.0316
_diffrn_reflns_av_sigmaI/netI 0.0354
_diffrn_reflns_limit_h_max 16
_diffrn_reflns_limit_h_min -30
_diffrn_reflns_limit_k_max 15
_diffrn_reflns_limit_k_min -15
_diffrn_reflns_limit_l_max 23
_diffrn_reflns_limit_l_min -20
_diffrn_reflns_number 13470
_diffrn_reflns_theta_full 25.00
_diffrn_reflns_theta_max 25.00
_diffrn_reflns_theta_min 1.88
_diffrn_standards_decay_% 0
_diffrn_standards_interval_count 0
_diffrn_standards_interval_time 0
_diffrn_standards_number 0
_exptl_absorpt_coefficient_mu 1.487
_exptl_absorpt_correction_T_max 0.6396
_exptl_absorpt_correction_T_min 0.0098
_exptl_absorpt_correction_type multi-scan
_exptl_absorpt_process_details 'SADABS (Bruker, 2002)'
_exptl_crystal_colour orange
_exptl_crystal_density_diffrn 1.846
_exptl_crystal_density_method 'not measured'
_exptl_crystal_description prismy
_exptl_crystal_F_000 2840
_exptl_crystal_size_max 0.42
_exptl_crystal_size_mid 0.35
_exptl_crystal_size_min 0.33
_refine_diff_density_max 0.481
_refine_diff_density_min -0.778
_refine_diff_density_rms 0.082
_refine_ls_extinction_method none
_refine_ls_goodness_of_fit_ref 1.049
_refine_ls_hydrogen_treatment constr
_refine_ls_matrix_type full
_refine_ls_number_parameters 357
_refine_ls_number_reflns 4498
_refine_ls_number_restraints 0
_refine_ls_restrained_S_all 1.049
_refine_ls_R_factor_all 0.0667
_refine_ls_R_factor_gt 0.0572
_refine_ls_shift/su_max 0.001
_refine_ls_shift/su_mean 0.000
_refine_ls_structure_factor_coef Fsqd
_refine_ls_weighting_details 'calc w=1/[\s^2^(Fo^2^)+(0.0273P)^2^+44.7131P] where P=(Fo^2^+2Fc^2^)/3'
_refine_ls_weighting_scheme calc
_refine_ls_wR_factor_gt 0.1098
_refine_ls_wR_factor_ref 0.1143
_reflns_number_gt 3988
_reflns_number_total 4498
_reflns_threshold_expression >2sigma(I)
_cod_data_source_file ic9021855_si_001_2.cif
_cod_data_source_block 4
_cod_depositor_comments
;
The following automatic conversions were performed:

'_symmetry_cell_setting' value 'Monoclinic' changed to 'monoclinic'
according to the built-in table from CIF Core dictionary named
'cif_core.dic' version 2.4.1 from
2010-06-29.

'_exptl_absorpt_correction_type' value 'Multi-scan'
changed to 'multi-scan' according to the built-in table from CIF Core
dictionary named 'cif_core.dic' version 2.4.1 from 2010-06-29.

Automatic conversion script
Id: cif_fix_values 1646 2011-03-28 12:23:43Z adriana 
;
_cod_original_formula_sum 'C23 H21 Ag F3 Fe N4 O6.50 S'
_cod_database_code 4314854

loop_
_symmetry_equiv_pos_as_xyz
'x, y, z'
'-x, y, -z+1/2'
'x+1/2, y+1/2, z'
'-x+1/2, y+1/2, -z+1/2'
'-x, -y, -z'
'x, -y, z-1/2'
'-x+1/2, -y+1/2, -z'
'x+1/2, -y+1/2, z-1/2'

loop_
_atom_site_label
_atom_site_type_symbol
_atom_site_fract_x
_atom_site_fract_y
_atom_site_fract_z
_atom_site_U_iso_or_equiv
_atom_site_adp_type
_atom_site_occupancy
_atom_site_symmetry_multiplicity
_atom_site_calc_flag
_atom_site_refinement_flags
_atom_site_disorder_assembly
_atom_site_disorder_group
Ag1 Ag 0.20844(3) 1.25856(4) 0.03731(3) 0.05502(17) Uani 1 1 d . . .
C1 C 0.3473(2) 0.7911(4) 0.3427(3) 0.0373(12) Uani 1 1 d . . .
C2 C 0.3770(3) 0.6925(5) 0.3739(4) 0.0509(15) Uani 1 1 d . . .
H2 H 0.3659 0.6315 0.3422 0.061 Uiso 1 1 calc R . .
C3 C 0.4264(3) 0.7025(6) 0.4613(4) 0.0631(19) Uani 1 1 d . . .
H3 H 0.4540 0.6490 0.4973 0.076 Uiso 1 1 calc R . .
C4 C 0.4276(3) 0.8063(6) 0.4855(4) 0.0587(17) Uani 1 1 d . . .
H4 H 0.4554 0.8332 0.5401 0.070 Uiso 1 1 calc R . .
C5 C 0.3787(3) 0.8629(5) 0.4115(4) 0.0440(13) Uani 1 1 d . . .
H5 H 0.3691 0.9337 0.4086 0.053 Uiso 1 1 calc R . .
C6 C 0.4601(3) 0.8292(5) 0.3075(3) 0.0418(13) Uani 1 1 d . . .
C7 C 0.4966(3) 0.7407(6) 0.3578(4) 0.0584(17) Uani 1 1 d . . .
H7 H 0.4933 0.6728 0.3386 0.070 Uiso 1 1 calc R . .
C8 C 0.5386(3) 0.7757(7) 0.4425(4) 0.072(2) Uani 1 1 d . . .
H8 H 0.5684 0.7341 0.4890 0.087 Uiso 1 1 calc R . .
C9 C 0.5287(3) 0.8828(6) 0.4459(4) 0.0641(19) Uani 1 1 d . . .
H9 H 0.5504 0.9242 0.4944 0.077 Uiso 1 1 calc R . .
C10 C 0.4795(3) 0.9161(5) 0.3619(4) 0.0512(16) Uani 1 1 d . . .
H10 H 0.4629 0.9837 0.3454 0.061 Uiso 1 1 calc R . .
C11 C 0.2932(2) 0.8106(4) 0.2526(3) 0.0379(12) Uani 1 1 d . . .
C12 C 0.2359(2) 0.9486(4) 0.1447(3) 0.0378(12) Uani 1 1 d . . .
C13 C 0.1900(3) 0.8877(5) 0.0757(4) 0.0621(18) Uani 1 1 d . . .
H13 H 0.1852 0.8172 0.0826 0.075 Uiso 1 1 calc R . .
C14 C 0.1517(3) 0.9331(5) -0.0028(4) 0.0645(19) Uani 1 1 d . . .
H14 H 0.1207 0.8932 -0.0498 0.077 Uiso 1 1 calc R . .
C15 C 0.1587(3) 1.0361(5) -0.0122(4) 0.0541(16) Uani 1 1 d . . .
H15 H 0.1320 1.0659 -0.0660 0.065 Uiso 1 1 calc R . .
C16 C 0.2400(3) 1.0516(4) 0.1296(4) 0.0421(13) Uani 1 1 d . . .
H16 H 0.2707 1.0934 0.1754 0.051 Uiso 1 1 calc R . .
C17 C 0.4095(3) 0.8241(4) 0.2143(3) 0.0383(12) Uani 1 1 d . . .
C18 C 0.3495(3) 0.9411(4) 0.0900(3) 0.0371(12) Uani 1 1 d . . .
C19 C 0.3091(3) 0.8690(5) 0.0280(4) 0.0490(15) Uani 1 1 d . . .
H19 H 0.3125 0.7981 0.0406 0.059 Uiso 1 1 calc R . .
C20 C 0.2634(3) 0.9052(5) -0.0534(4) 0.0538(16) Uani 1 1 d . . .
H20 H 0.2350 0.8584 -0.0964 0.065 Uiso 1 1 calc R . .
C21 C 0.2596(3) 1.0085(5) -0.0711(4) 0.0513(15) Uani 1 1 d . . .
H21 H 0.2288 1.0311 -0.1265 0.062 Uiso 1 1 calc R . .
C22 C 0.3424(3) 1.0452(4) 0.0670(3) 0.0388(12) Uani 1 1 d . . .
H22 H 0.3698 1.0941 0.1086 0.047 Uiso 1 1 calc R . .
C23 C 0.0757(4) 0.8960(7) 0.2060(5) 0.084(2) Uani 1 1 d . . .
F1 F 0.0776(3) 0.9038(6) 0.1418(4) 0.150(3) Uani 1 1 d . . .
F2 F 0.0134(2) 0.8921(5) 0.1748(4) 0.130(2) Uani 1 1 d . . .
F3 F 0.1018(3) 0.9802(4) 0.2525(4) 0.139(2) Uani 1 1 d . . .
Fe1 Fe 0.44433(4) 0.80101(6) 0.39616(5) 0.0371(2) Uani 1 1 d . . .
N1 N 0.2800(2) 0.9114(3) 0.2277(3) 0.0391(10) Uani 1 1 d . . .
H1A H 0.3008 0.9578 0.2671 0.047 Uiso 1 1 calc R . .
N2 N 0.2025(2) 1.0955(4) 0.0531(3) 0.0413(11) Uani 1 1 d . . .
N3 N 0.3968(2) 0.9175(3) 0.1752(3) 0.0425(11) Uani 1 1 d . . .
H3A H 0.4211 0.9689 0.2069 0.051 Uiso 1 1 calc R . .
N4 N 0.2986(2) 1.0786(4) -0.0115(3) 0.0432(11) Uani 1 1 d . . .
O1 O 0.2636(2) 0.7370(3) 0.2048(3) 0.0524(10) Uani 1 1 d . . .
O2 O 0.3830(2) 0.7429(3) 0.1775(3) 0.0586(11) Uani 1 1 d . . .
O3 O 0.1822(2) 0.7917(4) 0.2892(3) 0.0862(17) Uani 1 1 d . . .
O4 O 0.1163(3) 0.7871(4) 0.3376(3) 0.0867(17) Uani 1 1 d . . .
O5 O 0.0819(2) 0.6958(4) 0.2110(3) 0.0791(15) Uani 1 1 d . . .
O6 O 0.1609(2) 0.6025(3) 0.1626(3) 0.0573(11) Uani 1 1 d . . .
H6A H 0.1424 0.6093 0.1868 0.069 Uiso 1 1 d R . .
H6B H 0.1483 0.5549 0.1256 0.069 Uiso 1 1 d R . .
O7 O 0.0000 0.5950(5) 0.2500 0.0640(17) Uani 1 2 d S . .
H7A H 0.0004 0.6172 0.2910 0.077 Uiso 1 1 d R . .
S3 S 0.11870(8) 0.77996(13) 0.26803(10) 0.0565(4) Uani 1 1 d . . .

loop_
_atom_site_aniso_label
_atom_site_aniso_U_11
_atom_site_aniso_U_22
_atom_site_aniso_U_33
_atom_site_aniso_U_23
_atom_site_aniso_U_13
_atom_site_aniso_U_12
Ag1 0.0634(3) 0.0436(3) 0.0574(3) 0.0181(2) 0.0356(3) 0.0103(2)
C1 0.030(3) 0.043(3) 0.038(3) 0.004(2) 0.020(2) -0.004(2)
C2 0.050(4) 0.035(3) 0.068(4) 0.016(3) 0.035(3) 0.001(3)
C3 0.058(4) 0.070(5) 0.063(4) 0.036(4) 0.037(4) 0.012(4)
C4 0.051(4) 0.089(5) 0.037(3) 0.013(3) 0.027(3) 0.001(4)
C5 0.042(3) 0.048(3) 0.050(3) 0.005(3) 0.031(3) 0.006(3)
C6 0.032(3) 0.052(3) 0.042(3) 0.009(3) 0.023(3) 0.001(3)
C7 0.049(4) 0.073(5) 0.063(4) 0.019(4) 0.039(4) 0.016(3)
C8 0.030(3) 0.128(7) 0.045(4) 0.031(4) 0.015(3) 0.022(4)
C9 0.040(3) 0.090(6) 0.048(4) 0.000(4) 0.019(3) -0.019(4)
C10 0.047(3) 0.058(4) 0.042(3) 0.002(3) 0.023(3) -0.021(3)
C11 0.029(3) 0.040(3) 0.041(3) 0.007(3) 0.019(2) -0.003(2)
C12 0.031(3) 0.042(3) 0.036(3) 0.002(2) 0.017(2) 0.000(2)
C13 0.052(4) 0.054(4) 0.047(4) 0.004(3) 0.012(3) -0.015(3)
C14 0.057(4) 0.062(4) 0.037(3) 0.007(3) 0.008(3) -0.014(3)
C15 0.049(4) 0.062(4) 0.037(3) 0.010(3) 0.018(3) 0.005(3)
C16 0.037(3) 0.041(3) 0.045(3) 0.000(3) 0.023(3) 0.001(2)
C17 0.040(3) 0.044(3) 0.035(3) 0.004(2) 0.024(3) -0.001(3)
C18 0.036(3) 0.039(3) 0.034(3) 0.000(2) 0.020(2) -0.003(2)
C19 0.058(4) 0.036(3) 0.041(3) -0.001(3) 0.023(3) -0.006(3)
C20 0.047(4) 0.058(4) 0.036(3) -0.006(3) 0.014(3) -0.010(3)
C21 0.046(3) 0.065(4) 0.035(3) 0.009(3) 0.020(3) 0.003(3)
C22 0.039(3) 0.038(3) 0.036(3) -0.001(2) 0.020(3) -0.004(2)
C23 0.076(6) 0.085(6) 0.055(5) 0.016(4) 0.019(4) -0.002(5)
F1 0.152(6) 0.182(7) 0.087(4) 0.051(4) 0.056(4) -0.008(5)
F2 0.062(3) 0.143(5) 0.122(4) 0.013(4) 0.022(3) 0.032(3)
F3 0.135(5) 0.061(3) 0.115(4) 0.010(3) 0.018(4) 0.018(3)
Fe1 0.0310(4) 0.0424(5) 0.0324(4) 0.0113(3) 0.0160(3) 0.0042(3)
N1 0.032(2) 0.037(3) 0.031(2) 0.0028(19) 0.010(2) -0.0032(19)
N2 0.044(3) 0.042(3) 0.040(3) 0.011(2) 0.027(2) 0.006(2)
N3 0.042(3) 0.038(3) 0.034(2) 0.003(2) 0.015(2) -0.006(2)
N4 0.044(3) 0.043(3) 0.042(3) 0.005(2) 0.025(2) 0.003(2)
O1 0.053(2) 0.038(2) 0.050(2) -0.0022(19) 0.022(2) -0.0093(19)
O2 0.076(3) 0.039(2) 0.048(2) 0.002(2) 0.031(2) -0.012(2)
O3 0.046(3) 0.084(4) 0.092(4) -0.021(3) 0.021(3) -0.004(3)
O4 0.128(5) 0.073(3) 0.059(3) -0.003(3) 0.056(3) 0.004(3)
O5 0.080(3) 0.069(3) 0.083(4) -0.035(3) 0.046(3) -0.024(3)
O6 0.069(3) 0.045(2) 0.050(2) -0.0105(19) 0.031(2) -0.010(2)
O7 0.062(4) 0.051(4) 0.064(4) 0.000 0.030(3) 0.000
S3 0.0563(10) 0.0492(9) 0.0486(9) -0.0077(7) 0.0230(8) -0.0012(7)

loop_
_atom_type_symbol
_atom_type_description
_atom_type_scat_dispersion_real
_atom_type_scat_dispersion_imag
_atom_type_scat_source
C C 0.0033 0.0016 'International Tables Vol C Tables 4.2.6.8 and 6.1.1.4'
H H 0.0000 0.0000 'International Tables Vol C Tables 4.2.6.8 and 6.1.1.4'
N N 0.0061 0.0033 'International Tables Vol C Tables 4.2.6.8 and 6.1.1.4'
O O 0.0106 0.0060 'International Tables Vol C Tables 4.2.6.8 and 6.1.1.4'
S S 0.1246 0.1234 'International Tables Vol C Tables 4.2.6.8 and 6.1.1.4'
Fe Fe 0.3463 0.8444 'International Tables Vol C Tables 4.2.6.8 and 6.1.1.4'
Ag Ag -0.8971 1.1015 'International Tables Vol C Tables 4.2.6.8 and 6.1.1.4'
F F 0.0171 0.0103 'International Tables Vol C Tables 4.2.6.8 and 6.1.1.4'

loop_
_geom_angle_atom_site_label_1
_geom_angle_atom_site_label_2
_geom_angle_atom_site_label_3
_geom_angle
_geom_angle_site_symmetry_1
_geom_angle_site_symmetry_3
_geom_angle_publ_flag
N4 Ag1 N2 172.86(18) 7_575 . ?
N4 Ag1 Ag1 86.68(13) 7_575 7_575 ?
N2 Ag1 Ag1 97.09(12) . 7_575 ?
C2 C1 C5 108.3(5) . . ?
C2 C1 C11 123.1(5) . . ?
C5 C1 C11 128.6(5) . . ?
C2 C1 Fe1 70.2(3) . . ?
C5 C1 Fe1 69.4(3) . . ?
C11 C1 Fe1 125.7(4) . . ?
C3 C2 C1 107.9(6) . . ?
C3 C2 Fe1 69.7(4) . . ?
C1 C2 Fe1 69.2(3) . . ?
C3 C2 H2 126.1 . . ?
C1 C2 H2 126.1 . . ?
Fe1 C2 H2 126.6 . . ?
C2 C3 C4 108.9(6) . . ?
C2 C3 Fe1 70.0(3) . . ?
C4 C3 Fe1 70.1(4) . . ?
C2 C3 H3 125.6 . . ?
C4 C3 H3 125.6 . . ?
Fe1 C3 H3 125.9 . . ?
C3 C4 C5 107.8(6) . . ?
C3 C4 Fe1 69.5(4) . . ?
C5 C4 Fe1 68.8(3) . . ?
C3 C4 H4 126.1 . . ?
C5 C4 H4 126.1 . . ?
Fe1 C4 H4 127.1 . . ?
C1 C5 C4 107.2(5) . . ?
C1 C5 Fe1 69.5(3) . . ?
C4 C5 Fe1 70.1(3) . . ?
C1 C5 H5 126.4 . . ?
C4 C5 H5 126.4 . . ?
Fe1 C5 H5 125.5 . . ?
C10 C6 C7 108.2(5) . . ?
C10 C6 C17 128.6(5) . . ?
C7 C6 C17 123.2(6) . . ?
C10 C6 Fe1 69.5(3) . . ?
C7 C6 Fe1 69.1(3) . . ?
C17 C6 Fe1 125.5(4) . . ?
C8 C7 C6 106.7(7) . . ?
C8 C7 Fe1 69.1(4) . . ?
C6 C7 Fe1 70.0(3) . . ?
C8 C7 H7 126.6 . . ?
C6 C7 H7 126.6 . . ?
Fe1 C7 H7 125.9 . . ?
C9 C8 C7 109.6(6) . . ?
C9 C8 Fe1 70.5(4) . . ?
C7 C8 Fe1 70.1(3) . . ?
C9 C8 H8 125.2 . . ?
C7 C8 H8 125.2 . . ?
Fe1 C8 H8 125.8 . . ?
C8 C9 C10 107.3(6) . . ?
C8 C9 Fe1 69.1(4) . . ?
C10 C9 Fe1 69.7(3) . . ?
C8 C9 H9 126.4 . . ?
C10 C9 H9 126.4 . . ?
Fe1 C9 H9 126.5 . . ?
C6 C10 C9 108.2(6) . . ?
C6 C10 Fe1 70.0(3) . . ?
C9 C10 Fe1 69.6(4) . . ?
C6 C10 H10 125.9 . . ?
C9 C10 H10 125.9 . . ?
Fe1 C10 H10 126.1 . . ?
O1 C11 N1 123.5(5) . . ?
O1 C11 C1 119.9(5) . . ?
N1 C11 C1 116.6(5) . . ?
C16 C12 C13 117.2(5) . . ?
C16 C12 N1 118.0(5) . . ?
C13 C12 N1 124.8(5) . . ?
C14 C13 C12 118.9(6) . . ?
C14 C13 H13 120.6 . . ?
C12 C13 H13 120.6 . . ?
C15 C14 C13 120.2(6) . . ?
C15 C14 H14 119.9 . . ?
C13 C14 H14 119.9 . . ?
N2 C15 C14 121.7(6) . . ?
N2 C15 H15 119.1 . . ?
C14 C15 H15 119.1 . . ?
N2 C16 C12 123.8(5) . . ?
N2 C16 H16 118.1 . . ?
C12 C16 H16 118.1 . . ?
O2 C17 N3 123.9(5) . . ?
O2 C17 C6 122.5(5) . . ?
N3 C17 C6 113.6(5) . . ?
C19 C18 C22 118.2(5) . . ?
C19 C18 N3 124.9(5) . . ?
C22 C18 N3 117.0(5) . . ?
C18 C19 C20 117.9(5) . . ?
C18 C19 H19 121.1 . . ?
C20 C19 H19 121.1 . . ?
C21 C20 C19 120.5(6) . . ?
C21 C20 H20 119.8 . . ?
C19 C20 H20 119.8 . . ?
N4 C21 C20 121.9(5) . . ?
N4 C21 H21 119.0 . . ?
C20 C21 H21 119.0 . . ?
N4 C22 C18 123.2(5) . . ?
N4 C22 H22 118.4 . . ?
C18 C22 H22 118.4 . . ?
F1 C23 F3 108.6(8) . . ?
F1 C23 F2 106.5(7) . . ?
F3 C23 F2 109.0(9) . . ?
F1 C23 S3 111.1(7) . . ?
F3 C23 S3 110.7(5) . . ?
F2 C23 S3 110.9(6) . . ?
C8 Fe1 C5 149.0(3) . . ?
C8 Fe1 C1 166.8(3) . . ?
C5 Fe1 C1 41.1(2) . . ?
C8 Fe1 C7 40.8(3) . . ?
C5 Fe1 C7 169.5(2) . . ?
C1 Fe1 C7 130.3(3) . . ?
C8 Fe1 C3 105.6(3) . . ?
C5 Fe1 C3 68.6(3) . . ?
C1 Fe1 C3 68.1(2) . . ?
C7 Fe1 C3 116.1(3) . . ?
C8 Fe1 C9 40.5(3) . . ?
C5 Fe1 C9 116.9(3) . . ?
C1 Fe1 C9 152.6(3) . . ?
C7 Fe1 C9 68.9(3) . . ?
C3 Fe1 C9 125.7(3) . . ?
C8 Fe1 C10 68.1(3) . . ?
C5 Fe1 C10 109.3(3) . . ?
C1 Fe1 C10 120.8(2) . . ?
C7 Fe1 C10 68.7(3) . . ?
C3 Fe1 C10 164.9(3) . . ?
C9 Fe1 C10 40.8(2) . . ?
C8 Fe1 C2 127.3(3) . . ?
C5 Fe1 C2 68.8(3) . . ?
C1 Fe1 C2 40.6(2) . . ?
C7 Fe1 C2 108.2(3) . . ?
C3 Fe1 C2 40.3(3) . . ?
C9 Fe1 C2 164.1(3) . . ?
C10 Fe1 C2 154.2(2) . . ?
C8 Fe1 C4 114.7(3) . . ?
C5 Fe1 C4 41.0(2) . . ?
C1 Fe1 C4 68.6(2) . . ?
C7 Fe1 C4 148.3(3) . . ?
C3 Fe1 C4 40.3(3) . . ?
C9 Fe1 C4 105.7(3) . . ?
C10 Fe1 C4 128.3(3) . . ?
C2 Fe1 C4 68.1(3) . . ?
C8 Fe1 C6 68.2(2) . . ?
C5 Fe1 C6 131.1(2) . . ?
C1 Fe1 C6 111.5(2) . . ?
C7 Fe1 C6 40.9(2) . . ?
C3 Fe1 C6 151.6(3) . . ?
C9 Fe1 C6 68.4(3) . . ?
C10 Fe1 C6 40.5(2) . . ?
C2 Fe1 C6 120.3(3) . . ?
C4 Fe1 C6 167.9(3) . . ?
C11 N1 C12 126.9(5) . . ?
C11 N1 H1A 116.6 . . ?
C12 N1 H1A 116.6 . . ?
C15 N2 C16 118.3(5) . . ?
C15 N2 Ag1 120.7(4) . . ?
C16 N2 Ag1 120.9(4) . . ?
C17 N3 C18 128.1(5) . . ?
C17 N3 H3A 115.9 . . ?
C18 N3 H3A 115.9 . . ?
C22 N4 C21 118.4(5) . . ?
C22 N4 Ag1 119.1(4) . 7_575 ?
C21 N4 Ag1 122.5(4) . 7_575 ?
H6A O6 H6B 120.0 . . ?
O4 S3 O3 114.3(4) . . ?
O4 S3 O5 115.1(3) . . ?
O3 S3 O5 114.1(3) . . ?
O4 S3 C23 104.0(4) . . ?
O3 S3 C23 103.5(4) . . ?
O5 S3 C23 103.9(4) . . ?

loop_
_geom_bond_atom_site_label_1
_geom_bond_atom_site_label_2
_geom_bond_distance
_geom_bond_site_symmetry_2
_geom_bond_publ_flag
Ag1 N4 2.125(5) 7_575 ?
Ag1 N2 2.125(5) . ?
Ag1 Ag1 3.2169(19) 7_575 ?
C1 C2 1.408(8) . ?
C1 C5 1.420(8) . ?
C1 C11 1.476(7) . ?
C1 Fe1 2.022(5) . ?
C2 C3 1.401(9) . ?
C2 Fe1 2.035(6) . ?
C2 H2 0.9300 . ?
C3 C4 1.403(10) . ?
C3 Fe1 2.031(6) . ?
C3 H3 0.9300 . ?
C4 C5 1.422(8) . ?
C4 Fe1 2.038(6) . ?
C4 H4 0.9300 . ?
C5 Fe1 2.021(6) . ?
C5 H5 0.9300 . ?
C6 C10 1.410(8) . ?
C6 C7 1.421(8) . ?
C6 C17 1.483(7) . ?
C6 Fe1 2.040(5) . ?
C7 C8 1.410(10) . ?
C7 Fe1 2.028(6) . ?
C7 H7 0.9300 . ?
C8 C9 1.399(10) . ?
C8 Fe1 2.014(6) . ?
C8 H8 0.9300 . ?
C9 C10 1.416(8) . ?
C9 Fe1 2.033(6) . ?
C9 H9 0.9300 . ?
C10 Fe1 2.034(6) . ?
C10 H10 0.9300 . ?
C11 O1 1.219(6) . ?
C11 N1 1.347(7) . ?
C12 C16 1.367(7) . ?
C12 C13 1.384(8) . ?
C12 N1 1.400(6) . ?
C13 C14 1.367(8) . ?
C13 H13 0.9300 . ?
C14 C15 1.356(9) . ?
C14 H14 0.9300 . ?
C15 N2 1.325(7) . ?
C15 H15 0.9300 . ?
C16 N2 1.331(7) . ?
C16 H16 0.9300 . ?
C17 O2 1.213(6) . ?
C17 N3 1.351(7) . ?
C18 C19 1.376(7) . ?
C18 C22 1.382(7) . ?
C18 N3 1.391(6) . ?
C19 C20 1.379(8) . ?
C19 H19 0.9300 . ?
C20 C21 1.354(9) . ?
C20 H20 0.9300 . ?
C21 N4 1.329(7) . ?
C21 H21 0.9300 . ?
C22 N4 1.322(7) . ?
C22 H22 0.9300 . ?
C23 F1 1.295(10) . ?
C23 F3 1.307(9) . ?
C23 F2 1.310(10) . ?
C23 S3 1.813(8) . ?
N1 H1A 0.8600 . ?
N3 H3A 0.8600 . ?
N4 Ag1 2.125(5) 7_575 ?
O3 S3 1.411(5) . ?
O4 S3 1.408(5) . ?
O5 S3 1.427(5) . ?
O6 H6A 0.8500 . ?
O6 H6B 0.8500 . ?
O7 H7A 0.8499 . ?

loop_
_geom_hbond_atom_site_label_D
_geom_hbond_atom_site_label_H
_geom_hbond_atom_site_label_A
_geom_hbond_distance_DH
_geom_hbond_distance_HA
_geom_hbond_distance_DA
_geom_hbond_angle_DHA
_geom_hbond_site_symmetry_A
N1 H1A O6 0.86 2.16 3.000(6) 164.7 4
N3 H3A O7 0.86 2.30 3.092(6) 152.8 3

loop_
_geom_torsion_atom_site_label_1
_geom_torsion_atom_site_label_2
_geom_torsion_atom_site_label_3
_geom_torsion_atom_site_label_4
_geom_torsion
_geom_torsion_site_symmetry_1
_geom_torsion_site_symmetry_2
_geom_torsion_site_symmetry_3
_geom_torsion_site_symmetry_4
_geom_torsion_publ_flag
C5 C1 C2 C3 0.1(6) . . . . ?
C11 C1 C2 C3 179.5(5) . . . . ?
Fe1 C1 C2 C3 59.2(4) . . . . ?
C5 C1 C2 Fe1 -59.1(4) . . . . ?
C11 C1 C2 Fe1 120.3(5) . . . . ?
C1 C2 C3 C4 0.6(7) . . . . ?
Fe1 C2 C3 C4 59.5(4) . . . . ?
C1 C2 C3 Fe1 -58.9(4) . . . . ?
C2 C3 C4 C5 -1.0(7) . . . . ?
Fe1 C3 C4 C5 58.4(4) . . . . ?
C2 C3 C4 Fe1 -59.4(4) . . . . ?
C2 C1 C5 C4 -0.7(6) . . . . ?
C11 C1 C5 C4 179.9(5) . . . . ?
Fe1 C1 C5 C4 -60.3(4) . . . . ?
C2 C1 C5 Fe1 59.6(4) . . . . ?
C11 C1 C5 Fe1 -119.8(5) . . . . ?
C3 C4 C5 C1 1.1(7) . . . . ?
Fe1 C4 C5 C1 59.9(4) . . . . ?
C3 C4 C5 Fe1 -58.8(4) . . . . ?
C10 C6 C7 C8 -0.9(7) . . . . ?
C17 C6 C7 C8 -179.1(5) . . . . ?
Fe1 C6 C7 C8 -59.6(4) . . . . ?
C10 C6 C7 Fe1 58.7(4) . . . . ?
C17 C6 C7 Fe1 -119.5(5) . . . . ?
C6 C7 C8 C9 0.6(7) . . . . ?
Fe1 C7 C8 C9 -59.6(5) . . . . ?
C6 C7 C8 Fe1 60.2(4) . . . . ?
C7 C8 C9 C10 -0.1(8) . . . . ?
Fe1 C8 C9 C10 -59.4(4) . . . . ?
C7 C8 C9 Fe1 59.4(5) . . . . ?
C7 C6 C10 C9 0.8(7) . . . . ?
C17 C6 C10 C9 178.9(5) . . . . ?
Fe1 C6 C10 C9 59.3(4) . . . . ?
C7 C6 C10 Fe1 -58.5(4) . . . . ?
C17 C6 C10 Fe1 119.6(6) . . . . ?
C8 C9 C10 C6 -0.5(7) . . . . ?
Fe1 C9 C10 C6 -59.5(4) . . . . ?
C8 C9 C10 Fe1 59.1(5) . . . . ?
C2 C1 C11 O1 14.6(8) . . . . ?
C5 C1 C11 O1 -166.0(5) . . . . ?
Fe1 C1 C11 O1 102.9(6) . . . . ?
C2 C1 C11 N1 -164.7(5) . . . . ?
C5 C1 C11 N1 14.6(8) . . . . ?
Fe1 C1 C11 N1 -76.5(6) . . . . ?
C16 C12 C13 C14 0.1(10) . . . . ?
N1 C12 C13 C14 -177.3(6) . . . . ?
C12 C13 C14 C15 -0.3(11) . . . . ?
C13 C14 C15 N2 0.4(11) . . . . ?
C13 C12 C16 N2 0.1(9) . . . . ?
N1 C12 C16 N2 177.7(5) . . . . ?
C10 C6 C17 O2 -157.5(6) . . . . ?
C7 C6 C17 O2 20.4(8) . . . . ?
Fe1 C6 C17 O2 -66.4(7) . . . . ?
C10 C6 C17 N3 23.4(8) . . . . ?
C7 C6 C17 N3 -158.8(5) . . . . ?
Fe1 C6 C17 N3 114.5(5) . . . . ?
C22 C18 C19 C20 -0.7(9) . . . . ?
N3 C18 C19 C20 178.4(6) . . . . ?
C18 C19 C20 C21 0.9(10) . . . . ?
C19 C20 C21 N4 -0.8(10) . . . . ?
C19 C18 C22 N4 0.4(8) . . . . ?
N3 C18 C22 N4 -178.8(5) . . . . ?
C9 C8 Fe1 C5 -53.2(7) . . . . ?
C7 C8 Fe1 C5 -173.7(4) . . . . ?
C9 C8 Fe1 C1 173.1(9) . . . . ?
C7 C8 Fe1 C1 52.6(12) . . . . ?
C9 C8 Fe1 C7 120.5(6) . . . . ?
C9 C8 Fe1 C3 -127.4(4) . . . . ?
C7 C8 Fe1 C3 112.2(5) . . . . ?
C7 C8 Fe1 C9 -120.5(6) . . . . ?
C9 C8 Fe1 C10 38.1(4) . . . . ?
C7 C8 Fe1 C10 -82.4(4) . . . . ?
C9 C8 Fe1 C2 -165.8(4) . . . . ?
C7 C8 Fe1 C2 73.7(5) . . . . ?
C9 C8 Fe1 C4 -85.3(5) . . . . ?
C7 C8 Fe1 C4 154.2(4) . . . . ?
C9 C8 Fe1 C6 81.9(4) . . . . ?
C7 C8 Fe1 C6 -38.6(4) . . . . ?
C1 C5 Fe1 C8 -165.5(5) . . . . ?
C4 C5 Fe1 C8 -47.4(7) . . . . ?
C4 C5 Fe1 C1 118.1(5) . . . . ?
C1 C5 Fe1 C7 37.8(16) . . . . ?
C4 C5 Fe1 C7 155.9(14) . . . . ?
C1 C5 Fe1 C3 -80.9(4) . . . . ?
C4 C5 Fe1 C3 37.2(4) . . . . ?
C1 C5 Fe1 C9 158.9(3) . . . . ?
C4 C5 Fe1 C9 -83.0(4) . . . . ?
C1 C5 Fe1 C10 115.1(3) . . . . ?
C4 C5 Fe1 C10 -126.8(4) . . . . ?
C1 C5 Fe1 C2 -37.4(3) . . . . ?
C4 C5 Fe1 C2 80.6(4) . . . . ?
C1 C5 Fe1 C4 -118.1(5) . . . . ?
C1 C5 Fe1 C6 74.9(4) . . . . ?
C4 C5 Fe1 C6 -167.0(4) . . . . ?
C2 C1 Fe1 C8 26.0(12) . . . . ?
C5 C1 Fe1 C8 145.5(10) . . . . ?
C11 C1 Fe1 C8 -91.1(11) . . . . ?
C2 C1 Fe1 C5 -119.5(5) . . . . ?
C11 C1 Fe1 C5 123.5(6) . . . . ?
C2 C1 Fe1 C7 68.9(5) . . . . ?
C5 C1 Fe1 C7 -171.6(3) . . . . ?
C11 C1 Fe1 C7 -48.2(6) . . . . ?
C2 C1 Fe1 C3 -37.4(4) . . . . ?
C5 C1 Fe1 C3 82.0(4) . . . . ?
C11 C1 Fe1 C3 -154.5(6) . . . . ?
C2 C1 Fe1 C9 -163.7(5) . . . . ?
C5 C1 Fe1 C9 -44.2(6) . . . . ?
C11 C1 Fe1 C9 79.2(7) . . . . ?
C2 C1 Fe1 C10 156.2(4) . . . . ?
C5 C1 Fe1 C10 -84.3(4) . . . . ?
C11 C1 Fe1 C10 39.1(6) . . . . ?
C5 C1 Fe1 C2 119.5(5) . . . . ?
C11 C1 Fe1 C2 -117.1(6) . . . . ?
C2 C1 Fe1 C4 -81.0(4) . . . . ?
C5 C1 Fe1 C4 38.5(4) . . . . ?
C11 C1 Fe1 C4 161.9(6) . . . . ?
C2 C1 Fe1 C6 112.0(4) . . . . ?
C5 C1 Fe1 C6 -128.6(3) . . . . ?
C11 C1 Fe1 C6 -5.1(5) . . . . ?
C6 C7 Fe1 C8 -117.9(6) . . . . ?
C8 C7 Fe1 C5 161.9(13) . . . . ?
C6 C7 Fe1 C5 44.0(16) . . . . ?
C8 C7 Fe1 C1 -166.3(4) . . . . ?
C6 C7 Fe1 C1 75.9(5) . . . . ?
C8 C7 Fe1 C3 -83.6(5) . . . . ?
C6 C7 Fe1 C3 158.5(4) . . . . ?
C8 C7 Fe1 C9 36.8(4) . . . . ?
C6 C7 Fe1 C9 -81.0(4) . . . . ?
C8 C7 Fe1 C10 80.7(5) . . . . ?
C6 C7 Fe1 C10 -37.2(3) . . . . ?
C8 C7 Fe1 C2 -126.5(5) . . . . ?
C6 C7 Fe1 C2 115.6(4) . . . . ?
C8 C7 Fe1 C4 -48.8(8) . . . . ?
C6 C7 Fe1 C4 -166.7(5) . . . . ?
C8 C7 Fe1 C6 117.9(6) . . . . ?
C2 C3 Fe1 C8 -130.1(4) . . . . ?
C4 C3 Fe1 C8 110.0(4) . . . . ?
C2 C3 Fe1 C5 82.1(4) . . . . ?
C4 C3 Fe1 C5 -37.8(4) . . . . ?
C2 C3 Fe1 C1 37.7(4) . . . . ?
C4 C3 Fe1 C1 -82.2(4) . . . . ?
C2 C3 Fe1 C7 -87.7(4) . . . . ?
C4 C3 Fe1 C7 152.4(4) . . . . ?
C2 C3 Fe1 C9 -169.5(4) . . . . ?
C4 C3 Fe1 C9 70.6(5) . . . . ?
C2 C3 Fe1 C10 166.8(9) . . . . ?
C4 C3 Fe1 C10 46.9(12) . . . . ?
C4 C3 Fe1 C2 -119.9(6) . . . . ?
C2 C3 Fe1 C4 119.9(6) . . . . ?
C2 C3 Fe1 C6 -57.4(7) . . . . ?
C4 C3 Fe1 C6 -177.3(4) . . . . ?
C10 C9 Fe1 C8 118.7(6) . . . . ?
C8 C9 Fe1 C5 152.5(4) . . . . ?
C10 C9 Fe1 C5 -88.8(4) . . . . ?
C8 C9 Fe1 C1 -176.6(5) . . . . ?
C10 C9 Fe1 C1 -57.9(7) . . . . ?
C8 C9 Fe1 C7 -37.2(4) . . . . ?
C10 C9 Fe1 C7 81.6(4) . . . . ?
C8 C9 Fe1 C3 70.5(5) . . . . ?
C10 C9 Fe1 C3 -170.8(4) . . . . ?
C8 C9 Fe1 C10 -118.7(6) . . . . ?
C8 C9 Fe1 C2 45.1(12) . . . . ?
C10 C9 Fe1 C2 163.8(9) . . . . ?
C8 C9 Fe1 C4 109.9(4) . . . . ?
C10 C9 Fe1 C4 -131.4(4) . . . . ?
C8 C9 Fe1 C6 -81.2(4) . . . . ?
C10 C9 Fe1 C6 37.5(4) . . . . ?
C6 C10 Fe1 C8 81.6(4) . . . . ?
C9 C10 Fe1 C8 -37.8(4) . . . . ?
C6 C10 Fe1 C5 -131.5(3) . . . . ?
C9 C10 Fe1 C5 109.1(5) . . . . ?
C6 C10 Fe1 C1 -87.6(4) . . . . ?
C9 C10 Fe1 C1 153.0(4) . . . . ?
C6 C10 Fe1 C7 37.5(3) . . . . ?
C9 C10 Fe1 C7 -81.9(5) . . . . ?
C6 C10 Fe1 C3 149.3(10) . . . . ?
C9 C10 Fe1 C3 30.0(13) . . . . ?
C6 C10 Fe1 C9 119.4(6) . . . . ?
C6 C10 Fe1 C2 -50.5(8) . . . . ?
C9 C10 Fe1 C2 -169.9(6) . . . . ?
C6 C10 Fe1 C4 -173.6(3) . . . . ?
C9 C10 Fe1 C4 67.0(5) . . . . ?
C9 C10 Fe1 C6 -119.4(6) . . . . ?
C3 C2 Fe1 C8 67.9(5) . . . . ?
C1 C2 Fe1 C8 -172.8(4) . . . . ?
C3 C2 Fe1 C5 -81.5(4) . . . . ?
C1 C2 Fe1 C5 37.9(3) . . . . ?
C3 C2 Fe1 C1 -119.3(6) . . . . ?
C3 C2 Fe1 C7 109.2(4) . . . . ?
C1 C2 Fe1 C7 -131.4(4) . . . . ?
C1 C2 Fe1 C3 119.3(6) . . . . ?
C3 C2 Fe1 C9 32.6(12) . . . . ?
C1 C2 Fe1 C9 151.9(10) . . . . ?
C3 C2 Fe1 C10 -172.1(6) . . . . ?
C1 C2 Fe1 C10 -52.8(8) . . . . ?
C3 C2 Fe1 C4 -37.2(4) . . . . ?
C1 C2 Fe1 C4 82.1(4) . . . . ?
C3 C2 Fe1 C6 152.4(4) . . . . ?
C1 C2 Fe1 C6 -88.3(4) . . . . ?
C3 C4 Fe1 C8 -85.1(5) . . . . ?
C5 C4 Fe1 C8 155.3(4) . . . . ?
C3 C4 Fe1 C5 119.6(6) . . . . ?
C3 C4 Fe1 C1 81.0(4) . . . . ?
C5 C4 Fe1 C1 -38.6(4) . . . . ?
C3 C4 Fe1 C7 -52.3(7) . . . . ?
C5 C4 Fe1 C7 -171.9(5) . . . . ?
C5 C4 Fe1 C3 -119.6(6) . . . . ?
C3 C4 Fe1 C9 -127.3(4) . . . . ?
C5 C4 Fe1 C9 113.1(4) . . . . ?
C3 C4 Fe1 C10 -165.9(4) . . . . ?
C5 C4 Fe1 C10 74.5(5) . . . . ?
C3 C4 Fe1 C2 37.2(4) . . . . ?
C5 C4 Fe1 C2 -82.4(4) . . . . ?
C3 C4 Fe1 C6 173.7(10) . . . . ?
C5 C4 Fe1 C6 54.2(13) . . . . ?
C10 C6 Fe1 C8 -81.4(4) . . . . ?
C7 C6 Fe1 C8 38.5(4) . . . . ?
C17 C6 Fe1 C8 155.2(6) . . . . ?
C10 C6 Fe1 C5 69.7(4) . . . . ?
C7 C6 Fe1 C5 -170.4(4) . . . . ?
C17 C6 Fe1 C5 -53.7(6) . . . . ?
C10 C6 Fe1 C1 112.8(4) . . . . ?
C7 C6 Fe1 C1 -127.3(4) . . . . ?
C17 C6 Fe1 C1 -10.7(6) . . . . ?
C10 C6 Fe1 C7 -119.9(5) . . . . ?
C17 C6 Fe1 C7 116.7(7) . . . . ?
C10 C6 Fe1 C3 -163.7(5) . . . . ?
C7 C6 Fe1 C3 -43.8(7) . . . . ?
C17 C6 Fe1 C3 72.8(7) . . . . ?
C10 C6 Fe1 C9 -37.7(4) . . . . ?
C7 C6 Fe1 C9 82.2(4) . . . . ?
C17 C6 Fe1 C9 -161.2(6) . . . . ?
C7 C6 Fe1 C10 119.9(5) . . . . ?
C17 C6 Fe1 C10 -123.4(6) . . . . ?
C10 C6 Fe1 C2 157.1(4) . . . . ?
C7 C6 Fe1 C2 -83.0(4) . . . . ?
C17 C6 Fe1 C2 33.7(6) . . . . ?
C10 C6 Fe1 C4 24.8(12) . . . . ?
C7 C6 Fe1 C4 144.7(11) . . . . ?
C17 C6 Fe1 C4 -98.6(12) . . . . ?
O1 C11 N1 C12 -6.2(9) . . . . ?
C1 C11 N1 C12 173.1(5) . . . . ?
C16 C12 N1 C11 -165.3(5) . . . . ?
C13 C12 N1 C11 12.1(9) . . . . ?
C14 C15 N2 C16 -0.2(9) . . . . ?
C14 C15 N2 Ag1 -176.4(5) . . . . ?
C12 C16 N2 C15 0.0(8) . . . . ?
C12 C16 N2 Ag1 176.2(4) . . . . ?
N4 Ag1 N2 C15 41.4(16) 7_575 . . . ?
Ag1 Ag1 N2 C15 -80.2(5) 7_575 . . . ?
N4 Ag1 N2 C16 -134.7(13) 7_575 . . . ?
Ag1 Ag1 N2 C16 103.7(4) 7_575 . . . ?
O2 C17 N3 C18 5.6(9) . . . . ?
C6 C17 N3 C18 -175.3(5) . . . . ?
C19 C18 N3 C17 -4.8(9) . . . . ?
C22 C18 N3 C17 174.3(5) . . . . ?
C18 C22 N4 C21 -0.2(8) . . . . ?
C18 C22 N4 Ag1 178.5(4) . . . 7_575 ?
C20 C21 N4 C22 0.5(9) . . . . ?
C20 C21 N4 Ag1 -178.2(5) . . . 7_575 ?
F1 C23 S3 O4 175.8(6) . . . . ?
F3 C23 S3 O4 55.0(8) . . . . ?
F2 C23 S3 O4 -66.0(7) . . . . ?
F1 C23 S3 O3 56.0(7) . . . . ?
F3 C23 S3 O3 -64.7(8) . . . . ?
F2 C23 S3 O3 174.3(6) . . . . ?
F1 C23 S3 O5 -63.5(7) . . . . ?
F3 C23 S3 O5 175.8(7) . . . . ?
F2 C23 S3 O5 54.8(7) . . . . ?
